data_4334130
loop_
_publ_author_name
'Jeremy P. Krogman'
'Mark W. Bezpalko'
'Bruce M. Foxman'
'Christine M. Thomas'

_publ_section_title
;
 Synthesis, Structure, and Reactivity of an Anionic Zr-Oxo Relevant to CO2
 Reduction by a Zr/Co Heterobimetallic Complex
;
_journal_name_full 'Inorganic Chemistry'
_journal_page_first 3022
_journal_page_last 3031
_journal_paper_doi 10.1021/ic302473j
_journal_volume 52
_journal_year 2013
_chemical_formula_moiety 'C58 H99 Co1 Li1 N3 O5 P3 Zr1'
_chemical_formula_sum 'C58 H99 Co Li N3 O5 P3 Zr'
_chemical_formula_weight 1168.46
_space_group_IT_number 2
_symmetry_cell_setting triclinic
_symmetry_space_group_name_Hall '-P 1'
_symmetry_space_group_name_H-M 'P -1'
_atom_sites_solution_hydrogens difmap
_atom_sites_solution_primary other
_audit_creation_date 12-01-19
_audit_creation_method CRYSTALS_ver_14.30
_cell_angle_alpha 89.6950(10)
_cell_angle_beta 87.6440(10)
_cell_angle_gamma 64.2120(10)
_cell_formula_units_Z 2
_cell_length_a 12.7292(3)
_cell_length_b 13.7969(4)
_cell_length_c 19.1839(5)
_cell_measurement_reflns_used 9958
_cell_measurement_temperature 120
_cell_measurement_theta_max 30
_cell_measurement_theta_min 3
_cell_volume 3030.75(14)
_computing_cell_refinement 'Apex2 (Bruker AXS, 2006)'
_computing_data_collection 'Apex2 (Bruker AXS, 2006)'
_computing_data_reduction 'Apex2 (Bruker AXS, 2006)'
_computing_molecular_graphics 'CAMERON (Watkin et al., 1996)'
_computing_publication_material 'CRYSTALS (Betteridge et al., 2003)'
_computing_structure_refinement 'CRYSTALS (Betteridge et al., 2003)'
_computing_structure_solution 'Superflip (Palatinus & Chapuis, 2007)'
_diffrn_ambient_temperature 120
_diffrn_measured_fraction_theta_full 0.996
_diffrn_measured_fraction_theta_max 0.996
_diffrn_measurement_device Area
_diffrn_measurement_device_type 'Bruker Kappa Apex2'
_diffrn_measurement_method '\f & \w scans'
_diffrn_radiation_monochromator graphite
_diffrn_radiation_type 'Mo K\a'
_diffrn_radiation_wavelength 0.71073
_diffrn_reflns_av_R_equivalents 0.058
_diffrn_reflns_limit_h_max 17
_diffrn_reflns_limit_h_min -17
_diffrn_reflns_limit_k_max 19
_diffrn_reflns_limit_k_min -19
_diffrn_reflns_limit_l_max 26
_diffrn_reflns_limit_l_min -26
_diffrn_reflns_number 82913
_diffrn_reflns_theta_full 30.012
_diffrn_reflns_theta_max 30.012
_diffrn_reflns_theta_min 1.778
_diffrn_standards_number 0
_exptl_absorpt_coefficient_mu 0.572
_exptl_absorpt_correction_T_max 0.93
_exptl_absorpt_correction_T_min 0.92
_exptl_absorpt_correction_type numerical
_exptl_absorpt_process_details
; 
 Analytical Absorption (De Meulenaer & Tompa, 1965) 
;
_exptl_crystal_colour red
_exptl_crystal_density_diffrn 1.280
_exptl_crystal_description prism
_exptl_crystal_F_000 1246
_exptl_crystal_size_max 0.250
_exptl_crystal_size_mid 0.140
_exptl_crystal_size_min 0.130
_refine_diff_density_max 0.75
_refine_diff_density_min -0.68
_refine_ls_extinction_method none
_refine_ls_goodness_of_fit_ref 0.9608
_refine_ls_hydrogen_treatment constr
_refine_ls_matrix_type full
_refine_ls_number_parameters 654
_refine_ls_number_reflns 17600
_refine_ls_number_restraints 0
_refine_ls_R_factor_all 0.0515
_refine_ls_R_factor_gt 0.0338
_refine_ls_shift/su_max 0.0032931
_refine_ls_shift/su_mean 0.0000975
_refine_ls_structure_factor_coef Fsqd
_refine_ls_weighting_details
;
 Method= Modified Sheldrick 
 w=1/[\s^2^(F^2^) + ( 0.04P)^2^ + 1.62P] 
 ,where P=(max(Fo^2^,0) + 2Fc^2^)/3 
;
_refine_ls_weighting_scheme calc
_refine_ls_wR_factor_all 0.0908
_refine_ls_wR_factor_gt 0.0782
_refine_ls_wR_factor_ref 0.0908
_reflns_limit_h_max 17
_reflns_limit_h_min -17
_reflns_limit_k_max 19
_reflns_limit_k_min -19
_reflns_limit_l_max 26
_reflns_limit_l_min 0
_reflns_number_gt 13376
_reflns_number_total 17600
_reflns_threshold_expression I>2.0\s(I)
_oxford_diffrn_Wilson_B_factor 0.00
_oxford_diffrn_Wilson_scale 0.00
_oxford_refine_ls_r_factor_ref 0.0515
_oxford_refine_ls_scale 0.113164(18)
_oxford_reflns_number_all 17600
_oxford_reflns_threshold_expression_ref I>0.0\s(I)
_oxford_structure_analysis_title 'jk_175_0m in P-1'
_cod_data_source_file ic302473j_si_002_04.cif
_cod_data_source_block 2-Li-THF-3
_cod_original_sg_symbol_H-M 'P -1 '
_cod_original_formula_sum 'C58 H99 Co1 Li1 N3 O5 P3 Zr1'
_cod_database_code 4334130

loop_
_symmetry_equiv_pos_as_xyz
x,y,z
-x,-y,-z

loop_
_atom_site_label
_atom_site_type_symbol
_atom_site_fract_x
_atom_site_fract_y
_atom_site_fract_z
_atom_site_U_iso_or_equiv
_atom_site_occupancy
_atom_site_adp_type
_atom_site_refinement_flags_posn
_atom_site_refinement_flags_occupancy
_atom_site_disorder_assembly
_atom_site_disorder_group
Zr1 Zr 0.694832(14) 0.737011(13) 0.752300(8) 0.0126 1.0000 Uani . . . .
Co1 Co 0.67164(2) 0.563427(18) 0.755836(12) 0.0132 1.0000 Uani . . . .
P1 P 0.76407(4) 0.56848(4) 0.84921(2) 0.0142 1.0000 Uani . . . .
P2 P 0.49531(4) 0.69463(4) 0.75473(2) 0.0156 1.0000 Uani . . . .
P3 P 0.77145(4) 0.55842(4) 0.65917(2) 0.0136 1.0000 Uani . . . .
O1 O 0.64934(14) 0.36166(12) 0.75890(8) 0.0308 1.0000 Uani . . . .
O3 O 0.87711(12) 1.00130(12) 0.75771(8) 0.0264 1.0000 Uani . . . .
O4 O 0.65556(13) 1.10172(12) 0.67485(8) 0.0299 1.0000 Uani . . . .
O5 O 0.64225(13) 1.09182(11) 0.83753(7) 0.0268 1.0000 Uani . . . .
O20 O 0.7315(6) 0.8719(5) 0.7673(5) 0.016(2) 0.236(9) Uiso . P 2 1
O21 O 0.7315(3) 0.8701(2) 0.73342(19) 0.0203(9) 0.668(14) Uiso . P 2 2
O22 O 0.686(3) 0.8933(17) 0.7450(10) 0.020(6) 0.096(13) Uiso . P . .
N1 N 0.76616(13) 0.69144(12) 0.85313(7) 0.0153 1.0000 Uani . . . .
N2 N 0.50893(13) 0.81089(12) 0.73876(8) 0.0165 1.0000 Uani . . . .
N3 N 0.80824(13) 0.66303(12) 0.66191(8) 0.0156 1.0000 Uani . . . .
C1 C 0.81226(15) 0.73999(14) 0.90182(9) 0.0162 1.0000 Uani . . . .
C2 C 0.91911(17) 0.74530(16) 0.88587(10) 0.0214 1.0000 Uani . . . .
C3 C 0.98688(19) 0.7001(2) 0.81859(11) 0.0304 1.0000 Uani . . . .
C4 C 0.96335(18) 0.79324(17) 0.93288(10) 0.0252 1.0000 Uani . . . .
C5 C 0.90537(19) 0.83888(16) 0.99579(10) 0.0243 1.0000 Uani . . . .
C6 C 0.9536(2) 0.89235(19) 1.04550(12) 0.0338 1.0000 Uani . . . .
C7 C 0.79882(18) 0.83703(16) 1.00969(10) 0.0228 1.0000 Uani . . . .
C8 C 0.74994(17) 0.79112(15) 0.96405(9) 0.0194 1.0000 Uani . . . .
C9 C 0.62890(17) 0.80281(17) 0.98272(10) 0.0237 1.0000 Uani . . . .
C10 C 0.92026(16) 0.46486(15) 0.84714(10) 0.0197 1.0000 Uani . . . .
C11 C 1.00278(18) 0.46952(18) 0.90196(11) 0.0274 1.0000 Uani . . . .
C12 C 0.9299(2) 0.35063(16) 0.84384(12) 0.0315 1.0000 Uani . . . .
C13 C 0.69876(17) 0.54943(15) 0.93470(9) 0.0187 1.0000 Uani . . . .
C14 C 0.76767(19) 0.54097(17) 1.00029(10) 0.0254 1.0000 Uani . . . .
C15 C 0.6648(2) 0.45563(18) 0.93373(11) 0.0285 1.0000 Uani . . . .
C16 C 0.42790(15) 0.92097(14) 0.73182(9) 0.0174 1.0000 Uani . . . .
C17 C 0.40492(16) 0.99330(15) 0.78868(10) 0.0201 1.0000 Uani . . . .
C18 C 0.46445(18) 0.95505(17) 0.85595(11) 0.0263 1.0000 Uani . . . .
C19 C 0.32904(17) 1.10164(16) 0.78246(11) 0.0241 1.0000 Uani . . . .
C20 C 0.27613(17) 1.14392(16) 0.72034(12) 0.0263 1.0000 Uani . . . .
C21 C 0.1994(2) 1.26320(18) 0.71380(15) 0.0390 1.0000 Uani . . . .
C22 C 0.30130(16) 1.07396(16) 0.66414(11) 0.0244 1.0000 Uani . . . .
C23 C 0.37708(16) 0.96449(16) 0.66791(10) 0.0210 1.0000 Uani . . . .
C24 C 0.40459(18) 0.89853(17) 0.60138(10) 0.0268 1.0000 Uani . . . .
C25 C 0.40562(17) 0.71782(16) 0.83848(10) 0.0226 1.0000 Uani . . . .
C26 C 0.28901(17) 0.81920(18) 0.84757(11) 0.0286 1.0000 Uani . . . .
C27 C 0.3862(2) 0.6205(2) 0.86026(14) 0.0395 1.0000 Uani . . . .
C28 C 0.40087(16) 0.68119(16) 0.68665(10) 0.0218 1.0000 Uani . . . .
C29 C 0.27597(17) 0.77124(17) 0.68549(12) 0.0286 1.0000 Uani . . . .
C30 C 0.3955(2) 0.57227(18) 0.68613(13) 0.0333 1.0000 Uani . . . .
C31 C 0.87724(16) 0.70112(14) 0.62011(9) 0.0162 1.0000 Uani . . . .
C32 C 0.82218(17) 0.79159(15) 0.57698(10) 0.0227 1.0000 Uani . . . .
C33 C 0.69176(19) 0.84488(18) 0.56999(13) 0.0354 1.0000 Uani . . . .
C34 C 0.88888(18) 0.83485(15) 0.54047(10) 0.0236 1.0000 Uani . . . .
C35 C 1.00889(18) 0.79297(16) 0.54511(9) 0.0214 1.0000 Uani . . . .
C36 C 1.0795(2) 0.84268(18) 0.50767(11) 0.0291 1.0000 Uani . . . .
C37 C 1.06205(17) 0.70496(15) 0.58743(9) 0.0200 1.0000 Uani . . . .
C38 C 0.99937(16) 0.65865(14) 0.62527(9) 0.0164 1.0000 Uani . . . .
C39 C 1.06885(16) 0.56557(15) 0.67120(10) 0.0198 1.0000 Uani . . . .
C40 C 0.68980(17) 0.57809(16) 0.57693(9) 0.0211 1.0000 Uani . . . .
C41 C 0.7464(2) 0.59173(19) 0.50787(10) 0.0305 1.0000 Uani . . . .
C42 C 0.6420(2) 0.4955(2) 0.56660(12) 0.0356 1.0000 Uani . . . .
C43 C 0.90852(16) 0.43171(14) 0.64350(9) 0.0168 1.0000 Uani . . . .
C44 C 0.97934(17) 0.42481(16) 0.57565(10) 0.0222 1.0000 Uani . . . .
C45 C 0.89026(19) 0.32940(16) 0.64997(11) 0.0268 1.0000 Uani . . . .
C46 C 0.65803(16) 0.44296(15) 0.75792(10) 0.0195 1.0000 Uani . . . .
C47 C 0.95996(19) 0.95079(18) 0.70054(12) 0.0318 1.0000 Uani . . . .
C48 C 1.01650(19) 1.02579(18) 0.68570(11) 0.0283 1.0000 Uani . . . .
C49 C 1.02296(19) 1.06527(18) 0.75855(12) 0.0288 1.0000 Uani . . . .
C50 C 0.9101(2) 1.0745(2) 0.79421(13) 0.0376 1.0000 Uani . . . .
C51 C 0.6940(2) 1.1655(2) 0.63123(13) 0.0349 1.0000 Uani . . . .
C52 C 0.5898(3) 1.2399(2) 0.59200(16) 0.0521 1.0000 Uani . . . .
C54 C 0.5362(2) 1.1280(2) 0.66169(14) 0.0406 1.0000 Uani . . . .
C55 C 0.5549(2) 1.20066(17) 0.84775(12) 0.0317 1.0000 Uani . . . .
C56 C 0.5982(3) 1.2442(2) 0.90580(15) 0.0510 1.0000 Uani . . . .
C57 C 0.6715(3) 1.1462(3) 0.94818(14) 0.0495 1.0000 Uani . . . .
C58 C 0.6799(2) 1.0506(2) 0.90549(11) 0.0347 1.0000 Uani . . . .
C530 C 0.4902(6) 1.2405(5) 0.6362(3) 0.0516(18) 0.485(7) Uiso . P 1 1
C531 C 0.5149(5) 1.1743(4) 0.5941(3) 0.0415(15) 0.515(7) Uiso . P 1 2
Li1 Li 0.7204(3) 1.0093(3) 0.75465(17) 0.0230 1.0000 Uani . . . .
H31 H 1.0605 0.7037 0.8185 0.0452 1.0000 Uiso R . . .
H32 H 1.0019 0.6266 0.8146 0.0458 1.0000 Uiso R . . .
H33 H 0.9440 0.7391 0.7792 0.0453 1.0000 Uiso R . . .
H41 H 1.0351 0.7950 0.9212 0.0300 1.0000 Uiso R . . .
H61 H 0.9308 0.8846 1.0921 0.0494 1.0000 Uiso R . . .
H62 H 1.0362 0.8604 1.0430 0.0491 1.0000 Uiso R . . .
H63 H 0.9240 0.9674 1.0352 0.0495 1.0000 Uiso R . . .
H71 H 0.7565 0.8695 1.0516 0.0264 1.0000 Uiso R . . .
H91 H 0.5791 0.8770 0.9944 0.0345 1.0000 Uiso R . . .
H92 H 0.6312 0.7577 1.0224 0.0346 1.0000 Uiso R . . .
H93 H 0.5976 0.7820 0.9435 0.0341 1.0000 Uiso R . . .
H101 H 0.9518 0.4787 0.8029 0.0232 1.0000 Uiso R . . .
H111 H 0.9839 0.5425 0.9133 0.0418 1.0000 Uiso R . . .
H112 H 0.9954 0.4329 0.9429 0.0418 1.0000 Uiso R . . .
H113 H 1.0826 0.4344 0.8841 0.0418 1.0000 Uiso R . . .
H121 H 0.8771 0.3432 0.8117 0.0467 1.0000 Uiso R . . .
H122 H 0.9117 0.3321 0.8895 0.0468 1.0000 Uiso R . . .
H123 H 1.0089 0.3011 0.8296 0.0473 1.0000 Uiso R . . .
H131 H 0.6252 0.6153 0.9400 0.0220 1.0000 Uiso R . . .
H141 H 0.8001 0.5922 0.9988 0.0383 1.0000 Uiso R . . .
H142 H 0.7159 0.5548 1.0410 0.0381 1.0000 Uiso R . . .
H143 H 0.8301 0.4690 1.0037 0.0378 1.0000 Uiso R . . .
H151 H 0.6286 0.4533 0.8903 0.0421 1.0000 Uiso R . . .
H152 H 0.6102 0.4626 0.9720 0.0416 1.0000 Uiso R . . .
H153 H 0.7329 0.3887 0.9381 0.0425 1.0000 Uiso R . . .
H181 H 0.4393 1.0139 0.8889 0.0391 1.0000 Uiso R . . .
H182 H 0.5476 0.9255 0.8476 0.0386 1.0000 Uiso R . . .
H183 H 0.4457 0.9000 0.8747 0.0389 1.0000 Uiso R . . .
H191 H 0.3144 1.1476 0.8213 0.0290 1.0000 Uiso R . . .
H211 H 0.2193 1.2908 0.6712 0.0588 1.0000 Uiso R . . .
H212 H 0.2057 1.3026 0.7523 0.0584 1.0000 Uiso R . . .
H213 H 0.1207 1.2737 0.7124 0.0586 1.0000 Uiso R . . .
H221 H 0.2672 1.1011 0.6215 0.0288 1.0000 Uiso R . . .
H241 H 0.4234 0.9348 0.5620 0.0406 1.0000 Uiso R . . .
H242 H 0.4679 0.8288 0.6064 0.0398 1.0000 Uiso R . . .
H243 H 0.3393 0.8876 0.5891 0.0401 1.0000 Uiso R . . .
H251 H 0.4556 0.7244 0.8733 0.0271 1.0000 Uiso R . . .
H261 H 0.2942 0.8801 0.8266 0.0427 1.0000 Uiso R . . .
H262 H 0.2688 0.8339 0.8964 0.0429 1.0000 Uiso R . . .
H263 H 0.2276 0.8080 0.8278 0.0425 1.0000 Uiso R . . .
H271 H 0.4547 0.5544 0.8492 0.0587 1.0000 Uiso R . . .
H272 H 0.3688 0.6242 0.9100 0.0588 1.0000 Uiso R . . .
H273 H 0.3201 0.6194 0.8368 0.0587 1.0000 Uiso R . . .
H281 H 0.4404 0.6863 0.6428 0.0259 1.0000 Uiso R . . .
H291 H 0.2744 0.8399 0.6971 0.0398 1.0000 Uiso R . . .
H292 H 0.2264 0.7562 0.7186 0.0407 1.0000 Uiso R . . .
H293 H 0.2486 0.7733 0.6391 0.0410 1.0000 Uiso R . . .
H301 H 0.4711 0.5144 0.6923 0.0488 1.0000 Uiso R . . .
H302 H 0.3422 0.5703 0.7226 0.0494 1.0000 Uiso R . . .
H303 H 0.3674 0.5629 0.6417 0.0488 1.0000 Uiso R . . .
H331 H 0.6711 0.8974 0.5341 0.0533 1.0000 Uiso R . . .
H332 H 0.6553 0.8805 0.6127 0.0534 1.0000 Uiso R . . .
H333 H 0.6642 0.7928 0.5593 0.0532 1.0000 Uiso R . . .
H341 H 0.8496 0.8944 0.5123 0.0282 1.0000 Uiso R . . .
H361 H 1.1568 0.7877 0.4955 0.0424 1.0000 Uiso R . . .
H362 H 1.0872 0.8953 0.5373 0.0415 1.0000 Uiso R . . .
H363 H 1.0430 0.8775 0.4666 0.0427 1.0000 Uiso R . . .
H371 H 1.1427 0.6771 0.5913 0.0238 1.0000 Uiso R . . .
H391 H 1.1255 0.5794 0.6965 0.0290 1.0000 Uiso R . . .
H392 H 1.0176 0.5541 0.7048 0.0286 1.0000 Uiso R . . .
H393 H 1.1088 0.5002 0.6438 0.0290 1.0000 Uiso R . . .
H401 H 0.6206 0.6465 0.5868 0.0260 1.0000 Uiso R . . .
H411 H 0.7886 0.6339 0.5147 0.0443 1.0000 Uiso R . . .
H412 H 0.7999 0.5213 0.4873 0.0438 1.0000 Uiso R . . .
H413 H 0.6868 0.6280 0.4748 0.0442 1.0000 Uiso R . . .
H421 H 0.6211 0.4759 0.6114 0.0525 1.0000 Uiso R . . .
H422 H 0.6999 0.4328 0.5430 0.0529 1.0000 Uiso R . . .
H423 H 0.5733 0.5252 0.5400 0.0531 1.0000 Uiso R . . .
H431 H 0.9588 0.4322 0.6816 0.0193 1.0000 Uiso R . . .
H441 H 0.9800 0.4935 0.5655 0.0329 1.0000 Uiso R . . .
H442 H 1.0582 0.3705 0.5805 0.0329 1.0000 Uiso R . . .
H443 H 0.9460 0.4037 0.5369 0.0326 1.0000 Uiso R . . .
H451 H 0.8528 0.3273 0.6940 0.0393 1.0000 Uiso R . . .
H452 H 0.9650 0.2670 0.6448 0.0395 1.0000 Uiso R . . .
H453 H 0.8431 0.3256 0.6122 0.0394 1.0000 Uiso R . . .
H471 H 1.0165 0.8814 0.7160 0.0382 1.0000 Uiso R . . .
H472 H 0.9204 0.9408 0.6609 0.0384 1.0000 Uiso R . . .
H481 H 1.0931 0.9868 0.6626 0.0329 1.0000 Uiso R . . .
H482 H 0.9659 1.0858 0.6576 0.0331 1.0000 Uiso R . . .
H491 H 1.0246 1.1345 0.7570 0.0339 1.0000 Uiso R . . .
H492 H 1.0914 1.0135 0.7826 0.0339 1.0000 Uiso R . . .
H501 H 0.9210 1.0556 0.8425 0.0440 1.0000 Uiso R . . .
H502 H 0.8490 1.1480 0.7909 0.0449 1.0000 Uiso R . . .
H511 H 0.7233 1.2054 0.6591 0.0414 1.0000 Uiso R . . .
H512 H 0.7552 1.1194 0.5991 0.0411 1.0000 Uiso R . . .
H521 H 0.5497 1.3079 0.6149 0.0623 0.515(7) Uiso R P 1 2
H522 H 0.6114 1.2500 0.5455 0.0623 0.515(7) Uiso R P 1 2
H523 H 0.5863 1.3100 0.5887 0.0623 0.485(7) Uiso R P 1 1
H524 H 0.5911 1.2124 0.5465 0.0623 0.485(7) Uiso R P 1 1
H541 H 0.4857 1.1782 0.6957 0.0485 0.515(7) Uiso R P 1 2
H542 H 0.5240 1.0648 0.6627 0.0485 0.515(7) Uiso R P 1 2
H543 H 0.4949 1.1240 0.7031 0.0485 0.485(7) Uiso R P 1 1
H544 H 0.5314 1.0813 0.6271 0.0485 0.485(7) Uiso R P 1 1
H551 H 0.5498 1.2395 0.8050 0.0376 1.0000 Uiso R . . .
H552 H 0.4808 1.2014 0.8617 0.0385 1.0000 Uiso R . . .
H561 H 0.6482 1.2754 0.8873 0.0612 1.0000 Uiso R . . .
H562 H 0.5342 1.2965 0.9335 0.0605 1.0000 Uiso R . . .
H571 H 0.7474 1.1420 0.9559 0.0597 1.0000 Uiso R . . .
H572 H 0.6320 1.1487 0.9924 0.0592 1.0000 Uiso R . . .
H581 H 0.7593 0.9957 0.9010 0.0405 1.0000 Uiso R . . .
H582 H 0.6294 1.0209 0.9257 0.0398 1.0000 Uiso R . . .
H5301 H 0.4688 1.2914 0.6740 0.0628 0.485(7) Uiso R P 1 1
H5302 H 0.4230 1.2575 0.6093 0.0628 0.485(7) Uiso R P 1 1
H5311 H 0.4342 1.2200 0.5885 0.0535 0.515(7) Uiso R P 1 2
H5312 H 0.5411 1.1197 0.5584 0.0535 0.515(7) Uiso R P 1 2

loop_
_atom_site_aniso_label
_atom_site_aniso_U_11
_atom_site_aniso_U_22
_atom_site_aniso_U_33
_atom_site_aniso_U_23
_atom_site_aniso_U_13
_atom_site_aniso_U_12
Zr1 0.01257(8) 0.01337(8) 0.01224(8) 0.00050(6) -0.00061(6) -0.00600(6)
Co1 0.01443(11) 0.01409(11) 0.01297(11) 0.00104(8) -0.00137(8) -0.00804(9)
P1 0.0167(2) 0.0149(2) 0.01233(19) 0.00153(15) -0.00215(16) -0.00785(17)
P2 0.0135(2) 0.0180(2) 0.0167(2) 0.00137(16) -0.00154(16) -0.00814(17)
P3 0.0153(2) 0.0136(2) 0.01287(19) -0.00007(15) -0.00100(16) -0.00708(17)
O1 0.0425(9) 0.0239(7) 0.0349(8) 0.0006(6) 0.0008(7) -0.0228(7)
O3 0.0238(7) 0.0293(8) 0.0296(7) -0.0093(6) 0.0003(6) -0.0149(6)
O4 0.0236(7) 0.0352(8) 0.0354(8) 0.0168(7) -0.0066(6) -0.0167(7)
O5 0.0315(8) 0.0224(7) 0.0227(7) -0.0010(5) 0.0005(6) -0.0084(6)
N1 0.0192(7) 0.0166(7) 0.0131(7) -0.0014(5) -0.0022(5) -0.0104(6)
N2 0.0150(7) 0.0154(7) 0.0184(7) 0.0019(6) -0.0029(6) -0.0057(6)
N3 0.0168(7) 0.0147(7) 0.0162(7) 0.0006(5) 0.0011(6) -0.0080(6)
C1 0.0187(8) 0.0181(8) 0.0139(8) 0.0008(6) -0.0037(6) -0.0097(7)
C2 0.0235(9) 0.0265(10) 0.0188(9) -0.0027(7) -0.0001(7) -0.0151(8)
C3 0.0288(11) 0.0473(13) 0.0240(10) -0.0087(9) 0.0067(8) -0.0255(10)
C4 0.0266(10) 0.0296(10) 0.0256(10) 0.0008(8) -0.0058(8) -0.0175(9)
C5 0.0344(11) 0.0216(9) 0.0207(9) 0.0016(7) -0.0108(8) -0.0149(8)
C6 0.0482(14) 0.0325(12) 0.0300(11) -0.0018(9) -0.0144(10) -0.0250(11)
C7 0.0325(10) 0.0208(9) 0.0153(8) -0.0016(7) -0.0030(7) -0.0117(8)
C8 0.0240(9) 0.0198(9) 0.0152(8) 0.0014(7) -0.0025(7) -0.0102(7)
C9 0.0249(10) 0.0265(10) 0.0183(9) -0.0031(7) 0.0022(7) -0.0101(8)
C10 0.0179(8) 0.0204(9) 0.0180(8) 0.0004(7) -0.0042(7) -0.0054(7)
C11 0.0223(10) 0.0303(11) 0.0243(10) -0.0018(8) -0.0076(8) -0.0059(8)
C12 0.0302(11) 0.0195(10) 0.0389(12) -0.0003(9) -0.0109(9) -0.0046(8)
C13 0.0233(9) 0.0209(9) 0.0139(8) 0.0029(6) -0.0011(7) -0.0114(7)
C14 0.0338(11) 0.0304(11) 0.0152(8) 0.0051(7) -0.0056(8) -0.0167(9)
C15 0.0413(12) 0.0318(11) 0.0220(9) 0.0056(8) -0.0013(9) -0.0249(10)
C16 0.0121(8) 0.0180(8) 0.0215(9) 0.0026(7) -0.0012(6) -0.0060(7)
C17 0.0171(8) 0.0190(9) 0.0234(9) 0.0008(7) -0.0015(7) -0.0071(7)
C18 0.0261(10) 0.0241(10) 0.0255(10) -0.0021(8) -0.0045(8) -0.0075(8)
C19 0.0191(9) 0.0191(9) 0.0322(11) -0.0033(8) 0.0030(8) -0.0067(8)
C20 0.0157(9) 0.0188(9) 0.0411(12) 0.0047(8) -0.0002(8) -0.0047(7)
C21 0.0278(11) 0.0214(11) 0.0579(16) 0.0078(10) -0.0022(11) -0.0015(9)
C22 0.0163(9) 0.0247(10) 0.0319(10) 0.0108(8) -0.0067(8) -0.0082(8)
C23 0.0161(8) 0.0237(9) 0.0240(9) 0.0060(7) -0.0037(7) -0.0092(7)
C24 0.0251(10) 0.0294(11) 0.0226(9) 0.0037(8) -0.0063(8) -0.0085(9)
C25 0.0187(9) 0.0278(10) 0.0208(9) 0.0020(7) 0.0016(7) -0.0099(8)
C26 0.0192(9) 0.0354(12) 0.0284(10) -0.0010(9) 0.0053(8) -0.0100(9)
C27 0.0335(12) 0.0376(13) 0.0450(14) 0.0111(11) 0.0147(10) -0.0150(10)
C28 0.0177(9) 0.0241(9) 0.0263(10) 0.0010(7) -0.0059(7) -0.0112(8)
C29 0.0205(10) 0.0307(11) 0.0359(11) -0.0008(9) -0.0094(8) -0.0116(9)
C30 0.0270(11) 0.0288(11) 0.0493(14) -0.0022(10) -0.0111(10) -0.0160(9)
C31 0.0203(8) 0.0159(8) 0.0146(8) -0.0012(6) 0.0040(6) -0.0103(7)
C32 0.0234(9) 0.0183(9) 0.0246(9) 0.0033(7) 0.0037(8) -0.0078(8)
C33 0.0235(10) 0.0290(11) 0.0458(14) 0.0190(10) 0.0008(9) -0.0045(9)
C34 0.0330(11) 0.0179(9) 0.0207(9) 0.0037(7) 0.0026(8) -0.0123(8)
C35 0.0326(10) 0.0241(9) 0.0157(8) -0.0040(7) 0.0055(7) -0.0204(8)
C36 0.0420(12) 0.0321(11) 0.0242(10) -0.0020(8) 0.0072(9) -0.0271(10)
C37 0.0222(9) 0.0233(9) 0.0187(8) -0.0059(7) 0.0039(7) -0.0141(8)
C38 0.0192(8) 0.0162(8) 0.0157(8) -0.0024(6) 0.0008(6) -0.0095(7)
C39 0.0193(9) 0.0222(9) 0.0190(8) 0.0003(7) -0.0016(7) -0.0099(7)
C40 0.0208(9) 0.0264(10) 0.0163(8) 0.0007(7) -0.0036(7) -0.0101(8)
C41 0.0312(11) 0.0441(13) 0.0143(9) 0.0047(8) -0.0035(8) -0.0144(10)
C42 0.0426(13) 0.0477(14) 0.0271(11) -0.0032(10) -0.0098(10) -0.0286(12)
C43 0.0191(8) 0.0147(8) 0.0163(8) -0.0005(6) 0.0002(7) -0.0072(7)
C44 0.0239(9) 0.0203(9) 0.0207(9) -0.0038(7) 0.0028(7) -0.0084(8)
C45 0.0301(11) 0.0180(9) 0.0328(11) -0.0041(8) 0.0058(9) -0.0113(8)
C46 0.0214(9) 0.0208(9) 0.0186(8) 0.0009(7) 0.0000(7) -0.0114(7)
C47 0.0260(11) 0.0302(11) 0.0384(12) -0.0143(9) 0.0037(9) -0.0119(9)
C48 0.0243(10) 0.0303(11) 0.0289(11) -0.0006(8) 0.0002(8) -0.0107(9)
C49 0.0264(10) 0.0307(11) 0.0352(11) -0.0005(9) -0.0050(9) -0.0175(9)
C50 0.0406(13) 0.0512(15) 0.0341(12) -0.0163(11) 0.0036(10) -0.0324(12)
C51 0.0366(12) 0.0388(13) 0.0379(12) 0.0130(10) -0.0009(10) -0.0248(11)
C52 0.0596(18) 0.0468(16) 0.0559(17) 0.0310(13) -0.0139(14) -0.0280(14)
C54 0.0286(12) 0.0492(15) 0.0513(15) 0.0184(12) -0.0123(11) -0.0229(11)
C55 0.0357(12) 0.0213(10) 0.0362(12) -0.0006(8) 0.0086(9) -0.0116(9)
C56 0.081(2) 0.0434(15) 0.0467(15) -0.0160(12) 0.0169(14) -0.0451(16)
C57 0.0500(16) 0.084(2) 0.0323(13) -0.0135(13) 0.0024(11) -0.0455(16)
C58 0.0370(12) 0.0422(13) 0.0250(11) 0.0071(9) -0.0034(9) -0.0173(11)
Li1 0.0254(17) 0.0219(16) 0.0230(16) -0.0022(13) -0.0001(13) -0.0117(14)

loop_
_atom_type_symbol
_atom_type_scat_dispersion_real
_atom_type_scat_dispersion_imag
_atom_type_scat_Cromer_Mann_a1
_atom_type_scat_Cromer_Mann_b1
_atom_type_scat_Cromer_Mann_a2
_atom_type_scat_Cromer_Mann_b2
_atom_type_scat_Cromer_Mann_a3
_atom_type_scat_Cromer_Mann_b3
_atom_type_scat_Cromer_Mann_a4
_atom_type_scat_Cromer_Mann_b4
_atom_type_scat_Cromer_Mann_c
_atom_type_scat_source
C 0.0033 0.0016 2.3100 20.8439 1.0200 10.2075 1.5886 0.5687 0.8650 51.6512 0.2156 'International Tables Vol C 4.2.6.8 and 6.1.1.4'
H 0.0000 0.0000 0.4930 10.5109 0.3229 26.1257 0.1402 3.1424 0.0408 57.7998 0.0030 'International Tables Vol C 4.2.6.8 and 6.1.1.4'
Li -0.0003 0.0001 1.1282 3.9546 0.7508 1.0524 0.6175 85.3905 0.4653 168.2610 0.0377 'International Tables Vol C 4.2.6.8 and 6.1.1.4'
N 0.0061 0.0033 12.2126 0.0057 3.1322 9.8933 2.0125 28.9975 1.1663 0.5826 -11.5290 'International Tables Vol C 4.2.6.8 and 6.1.1.4'
O 0.0106 0.0060 3.0485 13.2771 2.2868 5.7011 1.5463 0.3239 0.8670 32.9089 0.2508 'International Tables Vol C 4.2.6.8 and 6.1.1.4'
P 0.1023 0.0942 6.4345 1.9067 4.1791 27.1570 1.7800 0.5260 1.4908 68.1645 1.1149 'International Tables Vol C 4.2.6.8 and 6.1.1.4'
Co 0.3494 0.9721 12.2841 4.2791 7.3409 0.2784 4.0034 13.5359 2.3488 71.1692 1.0118 'International Tables Vol C 4.2.6.8 and 6.1.1.4'
Zr -2.9673 0.5597 17.8765 1.2762 10.9480 11.9160 5.4173 0.1176 3.6572 87.6627 2.0693 'International Tables Vol C 4.2.6.8 and 6.1.1.4'

loop_
_geom_angle_atom_site_label_1
_geom_angle_atom_site_label_2
_geom_angle_atom_site_label_3
_geom_angle
_geom_angle_publ_flag
Co1 Zr1 P1 48.169(11) yes
Co1 Zr1 P2 47.565(11) yes
P1 Zr1 P2 80.268(14) yes
Co1 Zr1 P3 47.699(11) yes
P1 Zr1 P3 80.313(13) yes
P2 Zr1 P3 78.913(14) yes
Co1 Zr1 O20 169.0(2) yes
P1 Zr1 O20 120.9(2) yes
P2 Zr1 O20 137.52(18) yes
P3 Zr1 O20 136.8(2) yes
Co1 Zr1 O22 170.8(8) yes
P1 Zr1 O22 138.0(5) yes
P2 Zr1 O22 123.5(8) yes
P3 Zr1 O22 133.9(6) yes
O20 Zr1 O22 18.7(6) yes
Co1 Zr1 N1 85.17(4) yes
P1 Zr1 N1 37.28(4) yes
P2 Zr1 N1 105.14(4) yes
P3 Zr1 N1 111.94(4) yes
O20 Zr1 N1 83.9(2) yes
Co1 Zr1 N2 83.98(4) yes
P1 Zr1 N2 112.54(4) yes
P2 Zr1 N2 36.94(4) yes
P3 Zr1 N2 101.60(4) yes
O20 Zr1 N2 102.9(2) yes
Co1 Zr1 N3 83.98(4) yes
P1 Zr1 N3 103.02(4) yes
P2 Zr1 N3 111.01(4) yes
P3 Zr1 N3 36.83(4) yes
O20 Zr1 N3 100.0(2) yes
O22 Zr1 N1 100.7(5) yes
O22 Zr1 N2 86.9(8) yes
N1 Zr1 N2 121.67(6) yes
O22 Zr1 N3 99.3(7) yes
N1 Zr1 N3 117.73(6) yes
N2 Zr1 N3 117.75(6) yes
Co1 Zr1 P1 48.169(11) yes
Co1 Zr1 P2 47.565(11) yes
P1 Zr1 P2 80.268(14) yes
Co1 Zr1 P3 47.699(11) yes
P1 Zr1 P3 80.313(13) yes
P2 Zr1 P3 78.913(14) yes
Co1 Zr1 O21 170.13(12) yes
P1 Zr1 O21 135.71(8) yes
P2 Zr1 O21 137.02(10) yes
P3 Zr1 O21 122.44(12) yes
Co1 Zr1 O22 170.8(8) yes
P1 Zr1 O22 138.0(5) yes
P2 Zr1 O22 123.5(8) yes
P3 Zr1 O22 133.9(6) yes
O21 Zr1 O22 15.3(7) yes
Co1 Zr1 N1 85.17(4) yes
P1 Zr1 N1 37.28(4) yes
P2 Zr1 N1 105.14(4) yes
P3 Zr1 N1 111.94(4) yes
O21 Zr1 N1 100.06(9) yes
Co1 Zr1 N2 83.98(4) yes
P1 Zr1 N2 112.54(4) yes
P2 Zr1 N2 36.94(4) yes
P3 Zr1 N2 101.60(4) yes
O21 Zr1 N2 100.09(11) yes
Co1 Zr1 N3 83.98(4) yes
P1 Zr1 N3 103.02(4) yes
P2 Zr1 N3 111.01(4) yes
P3 Zr1 N3 36.83(4) yes
O21 Zr1 N3 86.17(12) yes
O22 Zr1 N1 100.7(5) yes
O22 Zr1 N2 86.9(8) yes
N1 Zr1 N2 121.67(6) yes
O22 Zr1 N3 99.3(7) yes
N1 Zr1 N3 117.73(6) yes
N2 Zr1 N3 117.75(6) yes
Zr1 Co1 P1 72.616(14) yes
Zr1 Co1 P2 73.536(14) yes
P1 Co1 P2 112.52(2) yes
Zr1 Co1 P3 73.249(14) yes
P1 Co1 P3 112.284(19) yes
P2 Co1 P3 111.026(19) yes
Zr1 Co1 C46 179.10(6) yes
P1 Co1 C46 107.13(6) yes
P2 Co1 C46 107.34(6) yes
P3 Co1 C46 106.14(6) yes
Zr1 P1 Co1 59.215(12) yes
Zr1 P1 N1 49.40(5) yes
Co1 P1 N1 108.19(5) yes
Zr1 P1 C10 119.20(6) yes
Co1 P1 C10 113.22(6) yes
N1 P1 C10 106.65(8) yes
Zr1 P1 C13 133.48(6) yes
Co1 P1 C13 115.80(6) yes
N1 P1 C13 107.17(8) yes
C10 P1 C13 105.31(8) yes
Zr1 P2 Co1 58.899(13) yes
Zr1 P2 N2 49.24(5) yes
Co1 P2 N2 107.34(5) yes
Zr1 P2 C25 118.54(6) yes
Co1 P2 C25 115.45(6) yes
N2 P2 C25 106.46(8) yes
Zr1 P2 C28 134.76(6) yes
Co1 P2 C28 115.03(6) yes
N2 P2 C28 107.49(8) yes
C25 P2 C28 104.53(9) yes
Zr1 P3 Co1 59.052(12) yes
Zr1 P3 N3 49.52(5) yes
Co1 P3 N3 107.73(5) yes
Zr1 P3 C40 116.77(6) yes
Co1 P3 C40 115.39(6) yes
N3 P3 C40 104.86(8) yes
Zr1 P3 C43 136.04(6) yes
Co1 P3 C43 115.23(6) yes
N3 P3 C43 108.07(8) yes
C40 P3 C43 104.89(8) yes
C47 O3 C50 109.37(15) yes
C51 O4 C54 109.16(16) yes
C55 O5 C58 106.63(16) yes
Zr1 O20 Li1 157.9(5) yes
Zr1 O22 Li1 161.7(15) yes
P1 N1 Zr1 93.32(6) yes
P1 N1 C1 133.02(12) yes
Zr1 N1 C1 133.25(11) yes
P2 N2 Zr1 93.82(7) yes
P2 N2 C16 134.17(12) yes
Zr1 N2 C16 131.12(11) yes
P3 N3 Zr1 93.64(6) yes
P3 N3 C31 136.78(12) yes
Zr1 N3 C31 129.36(11) yes
N1 C1 C2 120.18(16) yes
N1 C1 C8 122.09(16) yes
C2 C1 C8 117.55(16) yes
C1 C2 C3 121.22(16) yes
C1 C2 C4 120.18(17) yes
C3 C2 C4 118.61(17) yes
C2 C3 H31 110.1 no
C2 C3 H32 108.7 no
H31 C3 H32 108.0 no
C2 C3 H33 111.1 no
H31 C3 H33 109.3 no
H32 C3 H33 109.5 no
C2 C4 C5 122.48(19) yes
C2 C4 H41 118.4 no
C5 C4 H41 119.1 no
C4 C5 C6 121.7(2) yes
C4 C5 C7 116.92(17) yes
C6 C5 C7 121.29(19) yes
C5 C6 H61 110.0 no
C5 C6 H62 111.8 no
H61 C6 H62 106.7 no
C5 C6 H63 109.6 no
H61 C6 H63 109.1 no
H62 C6 H63 109.6 no
C5 C7 C8 122.90(18) yes
C5 C7 H71 118.6 no
C8 C7 H71 118.5 no
C1 C8 C7 119.80(17) yes
C1 C8 C9 122.73(16) yes
C7 C8 C9 117.42(17) yes
C8 C9 H91 108.9 no
C8 C9 H92 109.9 no
H91 C9 H92 109.7 no
C8 C9 H93 110.2 no
H91 C9 H93 108.7 no
H92 C9 H93 109.4 no
P1 C10 C11 119.80(13) yes
P1 C10 C12 111.59(14) yes
C11 C10 C12 108.94(16) yes
P1 C10 H101 103.0 no
C11 C10 H101 104.5 no
C12 C10 H101 108.0 no
C10 C11 H111 109.9 no
C10 C11 H112 109.4 no
H111 C11 H112 109.8 no
C10 C11 H113 110.1 no
H111 C11 H113 109.2 no
H112 C11 H113 108.3 no
C10 C12 H121 113.0 no
C10 C12 H122 108.4 no
H121 C12 H122 108.3 no
C10 C12 H123 109.4 no
H121 C12 H123 108.5 no
H122 C12 H123 109.1 no
P1 C13 C14 117.21(13) yes
P1 C13 C15 113.49(13) yes
C14 C13 C15 108.68(15) yes
P1 C13 H131 103.4 no
C14 C13 H131 107.0 no
C15 C13 H131 106.1 no
C13 C14 H141 110.5 no
C13 C14 H142 109.0 no
H141 C14 H142 109.6 no
C13 C14 H143 110.2 no
H141 C14 H143 109.3 no
H142 C14 H143 108.2 no
C13 C15 H151 111.3 no
C13 C15 H152 110.5 no
H151 C15 H152 108.2 no
C13 C15 H153 109.9 no
H151 C15 H153 108.2 no
H152 C15 H153 108.6 no
N2 C16 C17 119.52(16) yes
N2 C16 C23 122.72(16) yes
C17 C16 C23 117.47(17) yes
C16 C17 C18 120.57(16) yes
C16 C17 C19 120.57(17) yes
C18 C17 C19 118.85(17) yes
C17 C18 H181 110.0 no
C17 C18 H182 109.5 no
H181 C18 H182 109.8 no
C17 C18 H183 109.6 no
H181 C18 H183 109.3 no
H182 C18 H183 108.5 no
C17 C19 C20 121.96(19) yes
C17 C19 H191 118.7 no
C20 C19 H191 119.3 no
C19 C20 C21 120.9(2) yes
C19 C20 C22 117.50(18) yes
C21 C20 C22 121.5(2) yes
C20 C21 H211 111.0 no
C20 C21 H212 111.5 no
H211 C21 H212 109.1 no
C20 C21 H213 108.2 no
H211 C21 H213 108.6 no
H212 C21 H213 108.4 no
C20 C22 C23 122.57(18) yes
C20 C22 H221 118.9 no
C23 C22 H221 118.6 no
C16 C23 C22 119.80(18) yes
C16 C23 C24 122.82(17) yes
C22 C23 C24 117.33(17) yes
C23 C24 H241 111.8 no
C23 C24 H242 111.7 no
H241 C24 H242 109.0 no
C23 C24 H243 110.3 no
H241 C24 H243 106.9 no
H242 C24 H243 106.9 no
P2 C25 C26 119.62(14) yes
P2 C25 C27 112.87(15) yes
C26 C25 C27 108.63(17) yes
P2 C25 H251 103.7 no
C26 C25 H251 105.7 no
C27 C25 H251 105.0 no
C25 C26 H261 111.0 no
C25 C26 H262 109.4 no
H261 C26 H262 109.1 no
C25 C26 H263 110.6 no
H261 C26 H263 109.8 no
H262 C26 H263 106.8 no
C25 C27 H271 111.0 no
C25 C27 H272 109.4 no
H271 C27 H272 108.9 no
C25 C27 H273 110.7 no
H271 C27 H273 108.8 no
H272 C27 H273 107.9 no
P2 C28 C29 116.12(14) yes
P2 C28 C30 114.23(14) yes
C29 C28 C30 108.71(16) yes
P2 C28 H281 103.2 no
C29 C28 H281 106.3 no
C30 C28 H281 107.6 no
C28 C29 H291 110.7 no
C28 C29 H292 109.7 no
H291 C29 H292 109.1 no
C28 C29 H293 107.8 no
H291 C29 H293 109.8 no
H292 C29 H293 109.6 no
C28 C30 H301 111.0 no
C28 C30 H302 110.5 no
H301 C30 H302 109.1 no
C28 C30 H303 108.6 no
H301 C30 H303 109.1 no
H302 C30 H303 108.4 no
N3 C31 C32 119.88(16) yes
N3 C31 C38 122.00(16) yes
C32 C31 C38 117.81(16) yes
C31 C32 C33 121.72(17) yes
C31 C32 C34 120.04(18) yes
C33 C32 C34 118.23(18) yes
C32 C33 H331 110.3 no
C32 C33 H332 109.1 no
H331 C33 H332 108.1 no
C32 C33 H333 110.6 no
H331 C33 H333 109.4 no
H332 C33 H333 109.3 no
C32 C34 C35 122.30(18) yes
C32 C34 H341 117.7 no
C35 C34 H341 120.0 no
C34 C35 C36 121.90(18) yes
C34 C35 C37 117.39(17) yes
C36 C35 C37 120.69(19) yes
C35 C36 H361 109.9 no
C35 C36 H362 110.5 no
H361 C36 H362 108.1 no
C35 C36 H363 110.8 no
H361 C36 H363 109.3 no
H362 C36 H363 108.3 no
C35 C37 C38 122.65(18) yes
C35 C37 H371 117.8 no
C38 C37 H371 119.6 no
C31 C38 C37 119.81(17) yes
C31 C38 C39 123.62(16) yes
C37 C38 C39 116.56(16) yes
C38 C39 H391 111.3 no
C38 C39 H392 109.9 no
H391 C39 H392 107.9 no
C38 C39 H393 110.6 no
H391 C39 H393 109.3 no
H392 C39 H393 107.7 no
P3 C40 C41 119.08(14) yes
P3 C40 C42 113.39(14) yes
C41 C40 C42 109.06(17) yes
P3 C40 H401 102.0 no
C41 C40 H401 106.9 no
C42 C40 H401 105.0 no
C40 C41 H411 110.7 no
C40 C41 H412 110.9 no
H411 C41 H412 109.3 no
C40 C41 H413 109.8 no
H411 C41 H413 108.5 no
H412 C41 H413 107.6 no
C40 C42 H421 109.1 no
C40 C42 H422 110.0 no
H421 C42 H422 109.7 no
C40 C42 H423 110.6 no
H421 C42 H423 108.0 no
H422 C42 H423 109.5 no
P3 C43 C44 116.55(13) yes
P3 C43 C45 113.52(13) yes
C44 C43 C45 108.76(15) yes
P3 C43 H431 103.7 no
C44 C43 H431 105.5 no
C45 C43 H431 108.0 no
C43 C44 H441 110.8 no
C43 C44 H442 108.7 no
H441 C44 H442 109.7 no
C43 C44 H443 110.1 no
H441 C44 H443 109.2 no
H442 C44 H443 108.3 no
C43 C45 H451 111.4 no
C43 C45 H452 109.3 no
H451 C45 H452 109.8 no
C43 C45 H453 109.8 no
H451 C45 H453 109.5 no
H452 C45 H453 106.8 no
O1 C46 Co1 179.54(17) yes
O3 C47 C48 104.78(16) yes
O3 C47 H471 107.9 no
C48 C47 H471 111.1 no
O3 C47 H472 110.1 no
C48 C47 H472 113.2 no
H471 C47 H472 109.5 no
C47 C48 C49 102.01(17) yes
C47 C48 H481 110.5 no
C49 C48 H481 112.7 no
C47 C48 H482 109.9 no
C49 C48 H482 110.2 no
H481 C48 H482 111.2 no
C48 C49 C50 102.34(17) yes
C48 C49 H491 111.0 no
C50 C49 H491 110.7 no
C48 C49 H492 111.7 no
C50 C49 H492 111.1 no
H491 C49 H492 109.8 no
C49 C50 O3 106.64(17) yes
C49 C50 H501 110.9 no
O3 C50 H501 110.3 no
C49 C50 H502 110.2 no
O3 C50 H502 109.8 no
H501 C50 H502 109.1 no
O4 C51 C52 106.60(18) yes
O4 C51 H511 110.3 no
C52 C51 H511 111.2 no
O4 C51 H512 109.5 no
C52 C51 H512 110.1 no
H511 C51 H512 109.1 no
C51 C52 C530 102.3(3) yes
C51 C52 H523 111.4 no
C530 C52 H523 111.3 no
C51 C52 H524 111.1 no
C530 C52 H524 111.1 no
H523 C52 H524 109.5 no
C51 C52 C531 100.6(3) yes
C51 C52 H521 111.8 no
C531 C52 H521 111.6 no
C51 C52 H522 111.6 no
C531 C52 H522 111.6 no
H521 C52 H522 109.5 no
O4 C54 C530 103.4(3) yes
O4 C54 H543 111.1 no
C530 C54 H543 111.1 no
O4 C54 H544 110.9 no
C530 C54 H544 110.8 no
H543 C54 H544 109.5 no
O4 C54 C531 106.7(3) yes
O4 C54 H541 110.3 no
C531 C54 H541 110.1 no
O4 C54 H542 110.1 no
C531 C54 H542 110.1 no
H541 C54 H542 109.5 no
O5 C55 C56 104.5(2) yes
O5 C55 H551 108.8 no
C56 C55 H551 111.7 no
O5 C55 H552 110.2 no
C56 C55 H552 110.0 no
H551 C55 H552 111.5 no
C55 C56 C57 104.8(2) yes
C55 C56 H561 110.5 no
C57 C56 H561 108.4 no
C55 C56 H562 111.1 no
C57 C56 H562 111.6 no
H561 C56 H562 110.4 no
C56 C57 C58 104.9(2) yes
C56 C57 H571 111.9 no
C58 C57 H571 111.4 no
C56 C57 H572 109.7 no
C58 C57 H572 109.6 no
H571 C57 H572 109.3 no
C57 C58 O5 105.6(2) yes
C57 C58 H581 111.3 no
O5 C58 H581 108.7 no
C57 C58 H582 111.0 no
O5 C58 H582 109.8 no
H581 C58 H582 110.4 no
C52 C530 C54 103.1(4) yes
C52 C530 H5301 111.8 no
C54 C530 H5301 111.6 no
C52 C530 H5302 111.2 no
C54 C530 H5302 110.8 no
H5301 C530 H5302 108.3 no
C52 C531 C54 102.2(3) yes
C52 C531 H5311 111.6 no
C54 C531 H5311 112.2 no
C52 C531 H5312 111.3 no
C54 C531 H5312 111.1 no
H5311 C531 H5312 108.6 no
O22 Li1 O20 21.5(7) yes

loop_
_geom_bond_atom_site_label_1
_geom_bond_atom_site_label_2
_geom_bond_distance
_geom_bond_publ_flag
Zr1 Co1 2.5375(3) yes
Zr1 P1 2.8188(5) yes
Zr1 P2 2.8420(5) yes
Zr1 P3 2.8332(5) yes
Zr1 O20 2.130(6) yes
Zr1 O22 2.114(15) yes
Zr1 N1 2.1437(14) yes
Zr1 N2 2.1576(15) yes
Zr1 N3 2.1595(15) yes
Zr1 Co1 2.5375(3) yes
Zr1 P1 2.8188(5) yes
Zr1 P2 2.8420(5) yes
Zr1 P3 2.8332(5) yes
Zr1 O21 2.108(2) yes
Zr1 O22 2.114(15) yes
Zr1 N1 2.1437(14) yes
Zr1 N2 2.1576(15) yes
Zr1 N3 2.1595(15) yes
Co1 P1 2.2008(5) yes
Co1 P2 2.1872(5) yes
Co1 P3 2.1883(5) yes
Co1 C46 1.7445(19) yes
P1 N1 1.7104(15) yes
P1 C10 1.8761(19) yes
P1 C13 1.8770(18) yes
P2 N2 1.7116(16) yes
P2 C25 1.8773(19) yes
P2 C28 1.8737(19) yes
P3 N3 1.7018(15) yes
P3 C40 1.8783(19) yes
P3 C43 1.8706(18) yes
O1 C46 1.174(2) yes
O3 C47 1.440(2) yes
O3 C50 1.445(2) yes
O4 C51 1.431(2) yes
O4 C54 1.433(3) yes
O5 C55 1.436(2) yes
O5 C58 1.435(3) yes
O20 Li1 1.854(6) yes
O22 Li1 1.847(15) yes
N1 C1 1.435(2) yes
N2 C16 1.426(2) yes
N3 C31 1.425(2) yes
C1 C2 1.415(3) yes
C1 C8 1.413(2) yes
C2 C3 1.499(3) yes
C2 C4 1.393(3) yes
C3 H31 0.960 no
C3 H32 0.950 no
C3 H33 0.965 no
C4 C5 1.389(3) yes
C4 H41 0.942 no
C5 C6 1.510(3) yes
C5 C7 1.383(3) yes
C6 H61 0.948 no
C6 H62 0.946 no
C6 H63 0.958 no
C7 C8 1.396(3) yes
C7 H71 0.946 no
C8 C9 1.506(3) yes
C9 H91 0.963 no
C9 H92 0.973 no
C9 H93 0.966 no
C10 C11 1.537(3) yes
C10 C12 1.528(3) yes
C10 H101 0.977 no
C11 H111 0.952 no
C11 H112 0.954 no
C11 H113 0.964 no
C12 H121 0.967 no
C12 H122 0.958 no
C12 H123 0.967 no
C13 C14 1.538(3) yes
C13 C15 1.533(3) yes
C13 H131 0.983 no
C14 H141 0.961 no
C14 H142 0.964 no
C14 H143 0.969 no
C15 H151 0.976 no
C15 H152 0.965 no
C15 H153 0.959 no
C16 C17 1.415(3) yes
C16 C23 1.415(3) yes
C17 C18 1.498(3) yes
C17 C19 1.390(3) yes
C18 H181 0.962 no
C18 H182 0.961 no
C18 H183 0.954 no
C19 C20 1.390(3) yes
C19 H191 0.939 no
C20 C21 1.512(3) yes
C20 C22 1.382(3) yes
C21 H211 0.970 no
C21 H212 0.947 no
C21 H213 0.948 no
C22 C23 1.398(3) yes
C22 H221 0.938 no
C23 C24 1.509(3) yes
C24 H241 0.981 no
C24 H242 0.957 no
C24 H243 0.945 no
C25 C26 1.538(3) yes
C25 C27 1.521(3) yes
C25 H251 0.972 no
C26 H261 0.957 no
C26 H262 0.960 no
C26 H263 0.954 no
C27 H271 0.965 no
C27 H272 0.968 no
C27 H273 0.976 no
C28 C29 1.535(3) yes
C28 C30 1.534(3) yes
C28 H281 0.980 no
C29 H291 0.966 no
C29 H292 0.961 no
C29 H293 0.964 no
C30 H301 0.958 no
C30 H302 0.962 no
C30 H303 0.968 no
C31 C32 1.418(3) yes
C31 C38 1.410(2) yes
C32 C33 1.507(3) yes
C32 C34 1.398(3) yes
C33 H331 0.955 no
C33 H332 0.950 no
C33 H333 0.953 no
C34 C35 1.385(3) yes
C34 H341 0.937 no
C35 C36 1.507(3) yes
C35 C37 1.383(3) yes
C36 H361 0.965 no
C36 H362 0.965 no
C36 H363 0.949 no
C37 C38 1.401(2) yes
C37 H371 0.932 no
C38 C39 1.507(3) yes
C39 H391 0.970 no
C39 H392 0.959 no
C39 H393 0.966 no
C40 C41 1.532(3) yes
C40 C42 1.524(3) yes
C40 H401 0.984 no
C41 H411 0.961 no
C41 H412 0.984 no
C41 H413 0.967 no
C42 H421 0.961 no
C42 H422 0.959 no
C42 H423 0.957 no
C43 C44 1.532(2) yes
C43 C45 1.531(3) yes
C43 H431 0.993 no
C44 H441 0.971 no
C44 H442 0.964 no
C44 H443 0.975 no
C45 H451 0.960 no
C45 H452 0.967 no
C45 H453 0.975 no
C47 C48 1.516(3) yes
C47 H471 0.969 no
C47 H472 0.971 no
C48 C49 1.521(3) yes
C48 H481 0.973 no
C48 H482 0.975 no
C49 C50 1.520(3) yes
C49 H491 0.964 no
C49 H492 0.985 no
C50 H501 0.961 no
C50 H502 0.977 no
C51 C52 1.506(4) yes
C51 H511 0.962 no
C51 H512 0.961 no
C52 C530 1.493(7) yes
C52 H523 0.950 no
C52 H524 0.950 no
C52 C531 1.574(6) yes
C52 H521 0.950 no
C52 H522 0.950 no
C54 C530 1.488(7) yes
C54 H543 0.950 no
C54 H544 0.950 no
C54 C531 1.425(5) yes
C54 H541 0.950 no
C54 H542 0.950 no
C55 C56 1.500(4) yes
C55 H551 0.966 no
C55 H552 0.965 no
C56 C57 1.522(4) yes
C56 H561 0.967 no
C56 H562 0.961 no
C57 C58 1.518(4) yes
C57 H571 0.960 no
C57 H572 0.961 no
C58 H581 0.963 no
C58 H582 0.968 no
C530 H5301 0.957 no
C530 H5302 0.955 no
C531 H5311 0.953 no
C531 H5312 0.957 no
